data_7246578
loop_
_publ_author_name
'Zorina-Tikhonova, Ekaterina N.'
'Chistyakov, Aleksandr S.'
'Novikova, Veronika A.'
'Knyazev, Daniil A.'
'Gogoleva, Natalia V.'
'Blinou, Daniil O.'
'Efimov, Nikolay N.'
'Dorovatovskii, Pavel V.'
'Kiskin, Mikhail A.'
'Eremenko, Igor L.'
'Vologzhanina, Anna V.'

_publ_section_title
;
 Design and synthesis of copper(ii) malonates with N,N&#x2032;-containing
 linkers
;
_journal_issue 19
_journal_name_full CrystEngComm
_journal_page_first 2859
_journal_page_last 2870
_journal_paper_doi 10.1039/D3CE00081H
_journal_volume 25
_journal_year 2023
_chemical_formula_moiety 'C17 H16 Cu N2 O4, H2 O'
_chemical_formula_sum 'C17 H18 Cu N2 O5'
_chemical_formula_weight 393.87
_space_group_crystal_system monoclinic
_space_group_IT_number 14
_space_group_name_Hall '-P 2ybc'
_space_group_name_H-M_alt 'P 1 21/c 1'
_atom_sites_solution_hydrogens mixed
_atom_sites_solution_primary dual
_audit_creation_date 2023-02-27
_audit_creation_method
;
Olex2 1.5
(compiled 2022.04.07 svn.rca3783a0 for OlexSys, GUI svn.r6498)
;
_audit_update_record
;
2023-03-28 deposited with the CCDC.	2023-04-06 downloaded from the CCDC.
;
_cell_angle_alpha 90
_cell_angle_beta 99.255(2)
_cell_angle_gamma 90
_cell_formula_units_Z 4
_cell_length_a 13.4355(11)
_cell_length_b 14.4906(12)
_cell_length_c 8.9824(7)
_cell_measurement_reflns_used 6089
_cell_measurement_temperature 120
_cell_measurement_theta_max 32.45
_cell_measurement_theta_min 2.81
_cell_volume 1726.0(2)
_computing_molecular_graphics 'Olex2 1.5 (Dolomanov et al., 2009)'
_computing_publication_material 'Olex2 1.5 (Dolomanov et al., 2009)'
_computing_structure_refinement 'XL (Sheldrick, 2008)'
_computing_structure_solution 'ShelXT (Sheldrick, 2015)'
_diffrn_ambient_temperature 120
_diffrn_detector_area_resol_mean 8
_diffrn_measured_fraction_theta_full 0.997
_diffrn_measured_fraction_theta_max 0.998
_diffrn_measurement_device_type apex
_diffrn_measurement_method '\w and \f scans'
_diffrn_radiation_monochromator graphite
_diffrn_radiation_type MoK\a
_diffrn_radiation_wavelength 0.71073
_diffrn_reflns_av_R_equivalents 0.0510
_diffrn_reflns_av_unetI/netI 0.0463
_diffrn_reflns_Laue_measured_fraction_full 0.997
_diffrn_reflns_Laue_measured_fraction_max 0.998
_diffrn_reflns_limit_h_max 20
_diffrn_reflns_limit_h_min -20
_diffrn_reflns_limit_k_max 22
_diffrn_reflns_limit_k_min -22
_diffrn_reflns_limit_l_max 13
_diffrn_reflns_limit_l_min -13
_diffrn_reflns_number 27355
_diffrn_reflns_point_group_measured_fraction_full 0.997
_diffrn_reflns_point_group_measured_fraction_max 0.998
_diffrn_reflns_theta_full 25.242
_diffrn_reflns_theta_max 33.184
_diffrn_reflns_theta_min 2.082
_diffrn_source 'sealed tube'
_exptl_absorpt_coefficient_mu 1.295
_exptl_absorpt_correction_T_max 0.902
_exptl_absorpt_correction_T_min 0.781033
_exptl_absorpt_correction_type multi-scan
_exptl_absorpt_process_details
;
SADABS v.2.03 (Bruker,200?) was used for absorption correction.
R(int) was 0.0529 before and 0.0372 after correction.
The Ratio of minimum to maximum transmission is 0.7810.
The \l/2 correction factor is 0.0015.
;
_exptl_crystal_colour 'light blue'
_exptl_crystal_colour_modifier light
_exptl_crystal_colour_primary blue
_exptl_crystal_density_diffrn 1.516
_exptl_crystal_description prism
_exptl_crystal_F_000 812
_exptl_crystal_size_max 0.2
_exptl_crystal_size_mid 0.11
_exptl_crystal_size_min 0.11
_refine_diff_density_max 1.992
_refine_diff_density_min -0.610
_refine_diff_density_rms 0.114
_refine_ls_extinction_method none
_refine_ls_goodness_of_fit_ref 1.053
_refine_ls_hydrogen_treatment constr
_refine_ls_matrix_type full
_refine_ls_number_parameters 231
_refine_ls_number_reflns 6576
_refine_ls_number_restraints 0
_refine_ls_restrained_S_all 1.053
_refine_ls_R_factor_all 0.0604
_refine_ls_R_factor_gt 0.0421
_refine_ls_shift/su_max 0.000
_refine_ls_shift/su_mean 0.000
_refine_ls_structure_factor_coef Fsqd
_refine_ls_weighting_details 'w=1/[\s^2^(Fo^2^)+(0.0550P)^2^+0.8380P] where P=(Fo^2^+2Fc^2^)/3'
_refine_ls_weighting_scheme calc
_refine_ls_wR_factor_gt 0.1033
_refine_ls_wR_factor_ref 0.1106
_reflns_Friedel_coverage 0.000
_reflns_number_gt 5187
_reflns_number_total 6576
_reflns_threshold_expression 'I > 2\s(I)'
_cod_data_source_file d3ce00081h2.cif
_cod_data_source_block 5
_cod_depositor_comments 'Adding full bibliography for 7246576--7246583.cif.'
_cod_database_code 7246578
_shelxl_version_number 2014-3
_shelx_space_group_comment
;
The symmetry employed for this shelxl refinement is uniquely defined
by the following loop, which should always be used as a source of
symmetry information in preference to the above space-group names.
They are only intended as comments.
;
_shelx_estimated_absorpt_t_max 0.871
_shelx_estimated_absorpt_t_min 0.782
_olex2_refinement_description
;
1.a Free rotating group:
 O5(H5D,H5E)
1.b Aromatic/amide H refined with riding coordinates:
 C6(H6), C7(H7), C9(H9), C10(H10), C11(H11), C12(H12), C13(H13), C14(H14),
 C16(H16), C17(H17)
1.c Idealised Me refined as rotating group:
 C4(H4A,H4B,H4C), C5(H5A,H5B,H5C)
;
_olex2_submission_special_instructions 'No special instructions were received'

loop_
_space_group_symop_operation_xyz
'x, y, z'
'-x, y+1/2, -z+1/2'
'-x, -y, -z'
'x, -y-1/2, z-1/2'

loop_
_atom_site_label
_atom_site_type_symbol
_atom_site_fract_x
_atom_site_fract_y
_atom_site_fract_z
_atom_site_U_iso_or_equiv
_atom_site_adp_type
_atom_site_occupancy
_atom_site_site_symmetry_order
_atom_site_calc_flag
_atom_site_refinement_flags_posn
_atom_site_refinement_flags_adp
_atom_site_refinement_flags_occupancy
_atom_site_disorder_assembly
_atom_site_disorder_group
Cu1 Cu 0.73422(2) 0.28036(2) 0.79719(2) 0.00726(6) Uani 1 1 d . . . . .
O1 O 0.74197(11) 0.29085(8) 0.55947(15) 0.0125(2) Uani 1 1 d . . . . .
O2 O 0.74174(9) 0.35479(9) 0.33704(14) 0.0098(2) Uani 1 1 d . . . . .
O3 O 0.72720(9) 0.41488(9) 0.79873(14) 0.0101(2) Uani 1 1 d . . . . .
O4 O 0.82326(12) 0.53547(10) 0.77146(17) 0.0191(3) Uani 1 1 d . . . . .
N1 N 0.58119(11) 0.27294(11) 0.77788(17) 0.0103(3) Uani 1 1 d . . . . .
N2 N -0.11112(11) 0.28454(10) 0.83994(17) 0.0095(3) Uani 1 1 d . . . . .
C1 C 0.74452(12) 0.36174(12) 0.4803(2) 0.0096(3) Uani 1 1 d . . . . .
C2 C 0.74809(16) 0.46095(13) 0.5424(2) 0.0165(4) Uani 1 1 d . . . . .
C3 C 0.77083(13) 0.47068(12) 0.7164(2) 0.0111(3) Uani 1 1 d . . . . .
C4 C 0.6402(2) 0.4995(2) 0.4964(3) 0.0443(8) Uani 1 1 d . . . . .
H4A H 0.6212 0.4963 0.3866 0.066 Uiso 1 1 calc GR . . . .
H4B H 0.6383 0.5639 0.5293 0.066 Uiso 1 1 calc GR . . . .
H4C H 0.5929 0.4629 0.5443 0.066 Uiso 1 1 calc GR . . . .
C5 C 0.8237(3) 0.5180(2) 0.4707(3) 0.0505(10) Uani 1 1 d . . . . .
H5A H 0.8918 0.4932 0.5020 0.076 Uiso 1 1 calc GR . . . .
H5B H 0.8215 0.5823 0.5035 0.076 Uiso 1 1 calc GR . . . .
H5C H 0.8063 0.5149 0.3606 0.076 Uiso 1 1 calc GR . . . .
C6 C 0.52948(14) 0.19757(13) 0.7232(2) 0.0140(3) Uani 1 1 d . . . . .
H6 H 0.5650 0.1489 0.6841 0.017 Uiso 1 1 calc R . . . .
C7 C 0.42656(14) 0.18773(14) 0.7215(2) 0.0150(3) Uani 1 1 d . . . . .
H7 H 0.3931 0.1332 0.6816 0.018 Uiso 1 1 calc R . . . .
C8 C 0.37197(13) 0.25812(13) 0.7786(2) 0.0122(3) Uani 1 1 d . . . . .
C9 C 0.42577(13) 0.33743(13) 0.8314(2) 0.0138(3) Uani 1 1 d . . . . .
H9 H 0.3920 0.3879 0.8686 0.017 Uiso 1 1 calc R . . . .
C10 C 0.52854(13) 0.34199(13) 0.8291(2) 0.0135(3) Uani 1 1 d . . . . .
H10 H 0.5636 0.3965 0.8654 0.016 Uiso 1 1 calc R . . . .
C11 C 0.26420(14) 0.24624(14) 0.7818(2) 0.0139(3) Uani 1 1 d . . . . .
H11 H 0.2319 0.1934 0.7335 0.017 Uiso 1 1 calc R . . . .
C12 C 0.20767(14) 0.30516(14) 0.8487(2) 0.0144(3) Uani 1 1 d . . . . .
H12 H 0.2403 0.3573 0.8988 0.017 Uiso 1 1 calc R . . . .
C13 C -0.05694(13) 0.35577(13) 0.9059(2) 0.0124(3) Uani 1 1 d . . . . .
H13 H -0.0912 0.4032 0.9503 0.015 Uiso 1 1 calc R . . . .
C14 C 0.04649(13) 0.36333(13) 0.9124(2) 0.0137(3) Uani 1 1 d . . . . .
H14 H 0.0815 0.4153 0.9596 0.016 Uiso 1 1 calc R . . . .
C15 C 0.09908(13) 0.29432(12) 0.8493(2) 0.0122(3) Uani 1 1 d . . . . .
C16 C 0.04313(14) 0.21801(13) 0.7856(2) 0.0151(3) Uani 1 1 d . . . . .
H16 H 0.0758 0.1681 0.7448 0.018 Uiso 1 1 calc R . . . .
C17 C -0.05976(14) 0.21646(13) 0.7829(2) 0.0148(3) Uani 1 1 d . . . . .
H17 H -0.0966 0.1647 0.7385 0.018 Uiso 1 1 calc R . . . .
O5 O 0.69954(14) 0.47806(11) 1.08180(17) 0.0234(3) Uani 1 1 d . . . . .
H5D H 0.7199 0.4579 1.0031 0.035 Uiso 1 1 d G . . . .
H5E H 0.7237 0.4404 1.1508 0.035 Uiso 1 1 d G . . . .

loop_
_atom_site_aniso_label
_atom_site_aniso_U_11
_atom_site_aniso_U_22
_atom_site_aniso_U_33
_atom_site_aniso_U_23
_atom_site_aniso_U_13
_atom_site_aniso_U_12
Cu1 0.00439(9) 0.00842(10) 0.00935(10) 0.00044(7) 0.00224(7) -0.00023(7)
O1 0.0177(6) 0.0090(6) 0.0111(6) 0.0006(4) 0.0035(5) -0.0005(5)
O2 0.0098(5) 0.0105(6) 0.0095(5) -0.0002(4) 0.0029(4) 0.0005(4)
O3 0.0095(5) 0.0089(5) 0.0131(6) -0.0008(4) 0.0053(4) -0.0011(4)
O4 0.0259(8) 0.0143(7) 0.0161(7) 0.0001(5) 0.0002(6) -0.0098(6)
N1 0.0057(6) 0.0130(7) 0.0124(7) 0.0011(5) 0.0019(5) 0.0010(5)
N2 0.0066(6) 0.0114(7) 0.0108(6) -0.0008(5) 0.0027(5) 0.0009(5)
C1 0.0063(7) 0.0107(7) 0.0119(7) -0.0005(6) 0.0022(6) -0.0003(5)
C2 0.0290(10) 0.0089(8) 0.0114(8) 0.0002(6) 0.0028(7) -0.0031(7)
C3 0.0112(7) 0.0096(7) 0.0125(8) 0.0000(6) 0.0017(6) 0.0023(6)
C4 0.0623(19) 0.0351(14) 0.0268(12) -0.0135(11) -0.0191(12) 0.0361(14)
C5 0.102(3) 0.0325(14) 0.0220(12) -0.0112(10) 0.0266(15) -0.0443(17)
C6 0.0078(7) 0.0157(8) 0.0190(9) -0.0034(7) 0.0033(6) 0.0009(6)
C7 0.0071(7) 0.0156(8) 0.0224(9) -0.0034(7) 0.0029(6) -0.0015(6)
C8 0.0066(7) 0.0151(8) 0.0152(8) 0.0013(6) 0.0027(6) -0.0009(6)
C9 0.0078(7) 0.0138(8) 0.0205(9) -0.0009(7) 0.0044(6) 0.0007(6)
C10 0.0094(7) 0.0116(8) 0.0206(9) -0.0030(7) 0.0055(6) -0.0008(6)
C11 0.0073(7) 0.0150(8) 0.0199(9) -0.0005(7) 0.0035(6) -0.0015(6)
C12 0.0086(7) 0.0149(8) 0.0198(9) -0.0008(7) 0.0028(7) -0.0018(6)
C13 0.0080(7) 0.0135(8) 0.0161(8) -0.0040(6) 0.0030(6) 0.0011(6)
C14 0.0073(7) 0.0132(8) 0.0204(9) -0.0042(7) 0.0017(6) -0.0018(6)
C15 0.0076(7) 0.0140(8) 0.0156(8) 0.0002(6) 0.0035(6) 0.0008(6)
C16 0.0089(7) 0.0149(8) 0.0225(9) -0.0037(7) 0.0052(7) 0.0003(6)
C17 0.0095(7) 0.0150(8) 0.0208(9) -0.0040(7) 0.0047(7) -0.0005(6)
O5 0.0384(9) 0.0175(7) 0.0155(7) -0.0004(6) 0.0079(6) 0.0073(6)

loop_
_atom_type_symbol
_atom_type_description
_atom_type_scat_dispersion_real
_atom_type_scat_dispersion_imag
_atom_type_scat_source
C C 0.0033 0.0016 'International Tables Vol C Tables 4.2.6.8 and 6.1.1.4'
H H 0.0000 0.0000 'International Tables Vol C Tables 4.2.6.8 and 6.1.1.4'
Cu Cu 0.3201 1.2651 'International Tables Vol C Tables 4.2.6.8 and 6.1.1.4'
N N 0.0061 0.0033 'International Tables Vol C Tables 4.2.6.8 and 6.1.1.4'
O O 0.0106 0.0060 'International Tables Vol C Tables 4.2.6.8 and 6.1.1.4'

loop_
_geom_angle_atom_site_label_1
_geom_angle_atom_site_label_2
_geom_angle_atom_site_label_3
_geom_angle
_geom_angle_site_symmetry_1
_geom_angle_site_symmetry_3
_geom_angle_publ_flag
O2 Cu1 O1 103.76(5) 4_566 . ?
O2 Cu1 N1 89.12(6) 4_566 . ?
O2 Cu1 N2 88.56(6) 4_566 1_655 ?
O3 Cu1 O1 86.95(5) . . ?
O3 Cu1 O2 169.26(5) . 4_566 ?
O3 Cu1 N1 90.23(6) . . ?
O3 Cu1 N2 91.02(5) . 1_655 ?
N1 Cu1 O1 97.35(6) . . ?
N1 Cu1 N2 174.03(6) . 1_655 ?
N2 Cu1 O1 88.54(6) 1_655 . ?
C1 O1 Cu1 128.95(11) . . ?
C1 O2 Cu1 104.46(11) . 4_565 ?
C3 O3 Cu1 126.26(11) . . ?
C6 N1 Cu1 121.94(12) . . ?
C6 N1 C10 117.31(15) . . ?
C10 N1 Cu1 120.61(12) . . ?
C13 N2 Cu1 124.42(12) . 1_455 ?
C13 N2 C17 117.03(15) . . ?
C17 N2 Cu1 118.09(12) . 1_455 ?
O1 C1 O2 120.31(16) . . ?
O1 C1 C2 124.20(16) . . ?
O2 C1 C2 115.46(15) . . ?
C1 C2 C3 116.09(15) . . ?
C1 C2 C4 105.53(17) . . ?
C4 C2 C3 105.11(17) . . ?
C5 C2 C1 109.62(18) . . ?
C5 C2 C3 109.81(17) . . ?
C5 C2 C4 110.5(2) . . ?
O3 C3 C2 118.96(16) . . ?
O4 C3 O3 121.90(17) . . ?
O4 C3 C2 118.88(17) . . ?
C2 C4 H4A 109.5 . . ?
C2 C4 H4B 109.5 . . ?
C2 C4 H4C 109.5 . . ?
H4A C4 H4B 109.5 . . ?
H4A C4 H4C 109.5 . . ?
H4B C4 H4C 109.5 . . ?
C2 C5 H5A 109.5 . . ?
C2 C5 H5B 109.5 . . ?
C2 C5 H5C 109.5 . . ?
H5A C5 H5B 109.5 . . ?
H5A C5 H5C 109.5 . . ?
H5B C5 H5C 109.5 . . ?
N1 C6 H6 118.6 . . ?
N1 C6 C7 122.90(17) . . ?
C7 C6 H6 118.6 . . ?
C6 C7 H7 120.0 . . ?
C6 C7 C8 120.04(17) . . ?
C8 C7 H7 120.0 . . ?
C7 C8 C11 119.99(17) . . ?
C9 C8 C7 116.72(16) . . ?
C9 C8 C11 123.29(17) . . ?
C8 C9 H9 120.1 . . ?
C10 C9 C8 119.72(17) . . ?
C10 C9 H9 120.1 . . ?
N1 C10 C9 123.26(17) . . ?
N1 C10 H10 118.4 . . ?
C9 C10 H10 118.4 . . ?
C8 C11 H11 117.8 . . ?
C12 C11 C8 124.43(18) . . ?
C12 C11 H11 117.8 . . ?
C11 C12 H12 117.8 . . ?
C11 C12 C15 124.48(18) . . ?
C15 C12 H12 117.8 . . ?
N2 C13 H13 118.4 . . ?
N2 C13 C14 123.18(16) . . ?
C14 C13 H13 118.4 . . ?
C13 C14 H14 120.1 . . ?
C13 C14 C15 119.73(17) . . ?
C15 C14 H14 120.1 . . ?
C14 C15 C12 119.54(17) . . ?
C14 C15 C16 117.15(16) . . ?
C16 C15 C12 123.29(17) . . ?
C15 C16 H16 120.4 . . ?
C17 C16 C15 119.26(17) . . ?
C17 C16 H16 120.4 . . ?
N2 C17 C16 123.58(17) . . ?
N2 C17 H17 118.2 . . ?
C16 C17 H17 118.2 . . ?
H5D O5 H5E 104.5 . . ?

loop_
_geom_bond_atom_site_label_1
_geom_bond_atom_site_label_2
_geom_bond_distance
_geom_bond_site_symmetry_2
_geom_bond_publ_flag
Cu1 O1 2.1598(14) . ?
Cu1 O2 1.9905(13) 4_566 ?
Cu1 O3 1.9516(13) . ?
Cu1 N1 2.0382(15) . ?
Cu1 N2 2.0523(15) 1_655 ?
O1 C1 1.253(2) . ?
O2 Cu1 1.9905(13) 4_565 ?
O2 C1 1.286(2) . ?
O3 C3 1.298(2) . ?
O4 C3 1.229(2) . ?
N1 C6 1.344(2) . ?
N1 C10 1.348(2) . ?
N2 Cu1 2.0523(15) 1_455 ?
N2 C13 1.344(2) . ?
N2 C17 1.351(2) . ?
C1 C2 1.540(3) . ?
C2 C3 1.549(3) . ?
C2 C4 1.546(3) . ?
C2 C5 1.530(3) . ?
C4 H4A 0.9800 . ?
C4 H4B 0.9800 . ?
C4 H4C 0.9800 . ?
C5 H5A 0.9800 . ?
C5 H5B 0.9800 . ?
C5 H5C 0.9800 . ?
C6 H6 0.9500 . ?
C6 C7 1.388(2) . ?
C7 H7 0.9500 . ?
C7 C8 1.401(3) . ?
C8 C9 1.399(3) . ?
C8 C11 1.463(3) . ?
C9 H9 0.9500 . ?
C9 C10 1.386(2) . ?
C10 H10 0.9500 . ?
C11 H11 0.9500 . ?
C11 C12 1.346(3) . ?
C12 H12 0.9500 . ?
C12 C15 1.468(3) . ?
C13 H13 0.9500 . ?
C13 C14 1.386(2) . ?
C14 H14 0.9500 . ?
C14 C15 1.396(3) . ?
C15 C16 1.406(3) . ?
C16 H16 0.9500 . ?
C16 C17 1.379(3) . ?
C17 H17 0.9500 . ?
O5 H5D 0.8499 . ?
O5 H5E 0.8500 . ?
